data_7157415
loop_
_publ_author_name
'Qi, Suo-Suo'
'Jiang, Zhen-Hui'
'Chu, Ming-Ming'
'Wang, Yi-Feng'
'Chen, Xue-Yang'
'Ju, Wan-Zhen'
'Xu, Dan-Qian'

_publ_section_title
;
 Regioselective catalytic asymmetric N-alkylation of isoxazol-5-ones with
 para-quinone methides.
;
_journal_issue 13
_journal_name_full 'Organic &amp; biomolecular chemistry'
_journal_page_first 2398
_journal_page_last 2404
_journal_paper_doi 10.1039/d0ob00393j
_journal_volume 18
_journal_year 2020
_chemical_absolute_configuration ad
_chemical_compound_source synthesis
_chemical_formula_moiety chlorophenyl?phenylisoxazol
_chemical_formula_sum 'C31 H34 Cl N O3'
_chemical_formula_weight 504.04
_chemical_melting_point 410
_chemical_name_common 'N-diarylmethane substituted isoxazolinones'
_chemical_name_systematic
(R)-2-((2-chlorophenyl)(3,5-di-tert-butyl-4-hydroxyphenyl)methyl)-4-methyl-3-phenylisoxazol-5(2H)-one
_chemical_properties_physical stable
_space_group_crystal_system orthorhombic
_space_group_IT_number 19
_space_group_name_Hall 'P 2ac 2ab'
_space_group_name_H-M_alt 'P 21 21 21'
_atom_sites_solution_hydrogens geom
_audit_creation_method SHELXL-2013
_audit_update_record
;
2020-01-14 deposited with the CCDC.	2020-03-19 downloaded from the CCDC.
;
_cell_angle_alpha 90
_cell_angle_beta 90
_cell_angle_gamma 90
_cell_formula_units_Z 4
_cell_length_a 10.3478(10)
_cell_length_b 14.7058(14)
_cell_length_c 18.6178(17)
_cell_measurement_reflns_used 6763
_cell_measurement_temperature 296(2)
_cell_measurement_theta_max 54.719
_cell_measurement_theta_min 4.503
_cell_volume 2833.1(5)
_computing_cell_refinement 'Bruker SAINT'
_computing_data_collection 'Bruker APEX2'
_computing_data_reduction 'Bruker SAINT'
_computing_molecular_graphics 'Bruker SHELXTL'
_computing_publication_material 'Bruker SHELXTL'
_computing_structure_refinement 'SHELXL-2013 (Sheldrick, 2013)'
_computing_structure_solution 'SHELXS-97 (Sheldrick 2008)'
_diffrn_ambient_temperature 296(2)
_diffrn_measured_fraction_theta_full 0.992
_diffrn_measured_fraction_theta_max 0.993
_diffrn_measurement_device_type 'Bruker APEX-II CCD'
_diffrn_measurement_method '\f and \w scans'
_diffrn_radiation_type MoK\a
_diffrn_radiation_wavelength 0.71073
_diffrn_reflns_av_R_equivalents 0.0279
_diffrn_reflns_av_unetI/netI 0.0367
_diffrn_reflns_Laue_measured_fraction_full 0.992
_diffrn_reflns_Laue_measured_fraction_max 0.993
_diffrn_reflns_limit_h_max 10
_diffrn_reflns_limit_h_min -12
_diffrn_reflns_limit_k_max 16
_diffrn_reflns_limit_k_min -18
_diffrn_reflns_limit_l_max 22
_diffrn_reflns_limit_l_min -22
_diffrn_reflns_number 14349
_diffrn_reflns_point_group_measured_fraction_full 0.993
_diffrn_reflns_point_group_measured_fraction_max 0.994
_diffrn_reflns_theta_full 25.242
_diffrn_reflns_theta_max 25.996
_diffrn_reflns_theta_min 2.590
_exptl_absorpt_coefficient_mu 0.166
_exptl_absorpt_correction_T_max 0.7456
_exptl_absorpt_correction_T_min 0.6443
_exptl_absorpt_correction_type multi-scan
_exptl_absorpt_process_details sadabs
_exptl_crystal_colour colorless
_exptl_crystal_density_diffrn 1.182
_exptl_crystal_description prismatic
_exptl_crystal_F_000 1072
_exptl_crystal_preparation no
_exptl_crystal_recrystallization_method 'Re-crystallisation from solvent: DCM'
_exptl_crystal_size_max 0.200
_exptl_crystal_size_mid 0.170
_exptl_crystal_size_min 0.140
_refine_diff_density_max 0.147
_refine_diff_density_min -0.223
_refine_diff_density_rms 0.028
_refine_ls_abs_structure_details
; 
 Flack x determined using 1717 quotients [(I+)-(I-)]/[(I+)+(I-)] 
 (Parsons and Flack (2004), Acta Cryst. A60, s61). 
;
_refine_ls_abs_structure_Flack 0.06(3)
_refine_ls_extinction_coef 0.038(4)
_refine_ls_extinction_expression Fc^*^=kFc[1+0.001xFc^2^\l^3^/sin(2\q)]^-1/4^
_refine_ls_extinction_method SHELXL
_refine_ls_goodness_of_fit_ref 1.022
_refine_ls_hydrogen_treatment constr
_refine_ls_matrix_type full
_refine_ls_number_parameters 334
_refine_ls_number_reflns 5529
_refine_ls_number_restraints 0
_refine_ls_restrained_S_all 1.022
_refine_ls_R_factor_all 0.0526
_refine_ls_R_factor_gt 0.0407
_refine_ls_shift/su_max 0.007
_refine_ls_shift/su_mean 0.000
_refine_ls_structure_factor_coef Fsqd
_refine_ls_weighting_details 'w=1/[\s^2^(Fo^2^)+(0.0484P)^2^+0.4494P] where P=(Fo^2^+2Fc^2^)/3'
_refine_ls_weighting_scheme calc
_refine_ls_wR_factor_gt 0.0955
_refine_ls_wR_factor_ref 0.1045
_reflns_Friedel_coverage 0.774
_reflns_Friedel_fraction_full 0.995
_reflns_Friedel_fraction_max 0.995
_reflns_number_gt 4641
_reflns_number_total 5529
_reflns_threshold_expression 'I > 2\s(I)'
_cod_data_source_file d0ob00393j2.cif
_cod_data_source_block mo_dd18232_0m
_cod_depositor_comments 'Adding full bibliography for 7157415.cif.'
_cod_database_code 7157415
_shelx_space_group_comment
; 
The symmetry employed for this shelxl refinement is uniquely defined 
by the following loop, which should always be used as a source of 
symmetry information in preference to the above space-group names. 
They are only intended as comments. 
;
_shelx_estimated_absorpt_t_min 0.968
_shelx_estimated_absorpt_t_max 0.977
_shelxl_version_number 2013-4

loop_
_space_group_symop_operation_xyz
'x, y, z'
'-x+1/2, -y, z+1/2'
'-x, y+1/2, -z+1/2'
'x+1/2, -y+1/2, -z'

loop_
_atom_site_label
_atom_site_type_symbol
_atom_site_fract_x
_atom_site_fract_y
_atom_site_fract_z
_atom_site_U_iso_or_equiv
_atom_site_adp_type
_atom_site_occupancy
_atom_site_site_symmetry_order
_atom_site_calc_flag
_atom_site_refinement_flags_posn
_atom_site_refinement_flags_adp
_atom_site_refinement_flags_occupancy
_atom_site_disorder_assembly
_atom_site_disorder_group
Cl1 Cl 0.60656(8) 0.64614(8) 0.87756(4) 0.0709(3) Uani 1 1 d . . . . .
O1 O 1.0766(3) 0.64428(17) 0.58123(12) 0.0736(7) Uani 1 1 d . . . . .
O2 O 0.99034(19) 0.62644(13) 0.69074(9) 0.0460(5) Uani 1 1 d . . . . .
O3 O 0.5617(3) 0.84008(14) 0.57460(11) 0.0658(7) Uani 1 1 d . . . . .
H3 H 0.5655 0.8199 0.5336 0.099 Uiso 1 1 calc R U . . .
N1 N 0.9207(2) 0.55635(14) 0.72706(11) 0.0396(5) Uani 1 1 d . . . . .
C1 C 1.0130(3) 0.5971(2) 0.62137(16) 0.0516(7) Uani 1 1 d . . . . .
C2 C 0.9556(3) 0.5095(2) 0.61353(15) 0.0526(8) Uani 1 1 d . . . . .
C3 C 0.8980(3) 0.48843(17) 0.67644(14) 0.0409(6) Uani 1 1 d . . . . .
C4 C 0.8289(3) 0.40657(18) 0.69971(15) 0.0426(6) Uani 1 1 d . . . . .
C5 C 0.7412(3) 0.3649(2) 0.65464(17) 0.0570(8) Uani 1 1 d . . . . .
H5 H 0.7266 0.3885 0.6090 0.068 Uiso 1 1 calc R U . . .
C6 C 0.6751(4) 0.2888(2) 0.6767(2) 0.0733(10) Uani 1 1 d . . . . .
H6 H 0.6162 0.2614 0.6458 0.088 Uiso 1 1 calc R U . . .
C7 C 0.6953(4) 0.2530(2) 0.7437(2) 0.0752(11) Uani 1 1 d . . . . .
H7 H 0.6492 0.2020 0.7585 0.090 Uiso 1 1 calc R U . . .
C8 C 0.7842(4) 0.2926(2) 0.7890(2) 0.0692(10) Uani 1 1 d . . . . .
H8 H 0.7998 0.2676 0.8341 0.083 Uiso 1 1 calc R U . . .
C9 C 0.8498(3) 0.3692(2) 0.76735(17) 0.0554(8) Uani 1 1 d . . . . .
H9 H 0.9089 0.3964 0.7983 0.066 Uiso 1 1 calc R U . . .
C10 C 0.9713(5) 0.4551(3) 0.54607(19) 0.0903(14) Uani 1 1 d . . . . .
H10A H 0.9491 0.3928 0.5553 0.135 Uiso 1 1 calc R U . . .
H10B H 1.0594 0.4586 0.5302 0.135 Uiso 1 1 calc R U . . .
H10C H 0.9155 0.4791 0.5095 0.135 Uiso 1 1 calc R U . . .
C11 C 0.8097(3) 0.59840(17) 0.76620(13) 0.0378(6) Uani 1 1 d . . . . .
H11 H 0.7503 0.5488 0.7782 0.045 Uiso 1 1 calc R U . . .
C12 C 0.8577(3) 0.63716(18) 0.83712(14) 0.0398(6) Uani 1 1 d . . . . .
C13 C 0.9876(3) 0.6481(2) 0.85203(15) 0.0542(8) Uani 1 1 d . . . . .
H13 H 1.0484 0.6335 0.8171 0.065 Uiso 1 1 calc R U . . .
C14 C 1.0289(4) 0.6805(3) 0.91810(18) 0.0712(10) Uani 1 1 d . . . . .
H14 H 1.1168 0.6865 0.9272 0.085 Uiso 1 1 calc R U . . .
C15 C 0.9417(4) 0.7037(3) 0.96972(17) 0.0697(10) Uani 1 1 d . . . . .
H15 H 0.9701 0.7257 1.0138 0.084 Uiso 1 1 calc R U . . .
C16 C 0.8119(4) 0.6946(2) 0.95646(16) 0.0617(9) Uani 1 1 d . . . . .
H16 H 0.7519 0.7112 0.9913 0.074 Uiso 1 1 calc R U . . .
C17 C 0.7711(3) 0.66081(19) 0.89132(14) 0.0460(7) Uani 1 1 d . . . . .
C18 C 0.7356(3) 0.66346(17) 0.71834(13) 0.0378(6) Uani 1 1 d . . . . .
C19 C 0.7438(3) 0.75710(18) 0.72690(14) 0.0411(6) Uani 1 1 d . . . . .
H19 H 0.7924 0.7806 0.7646 0.049 Uiso 1 1 calc R U . . .
C20 C 0.6810(3) 0.81663(17) 0.68032(14) 0.0405(6) Uani 1 1 d . . . . .
C21 C 0.6150(3) 0.77850(19) 0.62139(14) 0.0431(6) Uani 1 1 d . . . . .
C22 C 0.5992(3) 0.68428(18) 0.61300(13) 0.0409(6) Uani 1 1 d . . . . .
C23 C 0.6616(3) 0.62928(18) 0.66302(14) 0.0407(6) Uani 1 1 d . . . . .
H23 H 0.6530 0.5665 0.6589 0.049 Uiso 1 1 calc R U . . .
C24 C 0.5224(3) 0.6399(2) 0.55125(14) 0.0488(7) Uani 1 1 d . . . . .
C25 C 0.4894(7) 0.5422(3) 0.5671(3) 0.128(2) Uani 1 1 d . . . . .
H25A H 0.5676 0.5077 0.5723 0.192 Uiso 1 1 calc R U . . .
H25B H 0.4392 0.5177 0.5283 0.192 Uiso 1 1 calc R U . . .
H25C H 0.4404 0.5389 0.6108 0.192 Uiso 1 1 calc R U . . .
C26 C 0.6052(5) 0.6413(3) 0.4832(2) 0.0916(14) Uani 1 1 d . . . . .
H26A H 0.6351 0.7021 0.4745 0.137 Uiso 1 1 calc R U . . .
H26B H 0.5544 0.6211 0.4431 0.137 Uiso 1 1 calc R U . . .
H26C H 0.6780 0.6017 0.4893 0.137 Uiso 1 1 calc R U . . .
C27 C 0.3953(4) 0.6889(3) 0.5353(3) 0.1002(16) Uani 1 1 d . . . . .
H27A H 0.3431 0.6901 0.5779 0.150 Uiso 1 1 calc R U . . .
H27B H 0.3500 0.6572 0.4979 0.150 Uiso 1 1 calc R U . . .
H27C H 0.4131 0.7500 0.5201 0.150 Uiso 1 1 calc R U . . .
C28 C 0.6828(3) 0.91984(18) 0.69500(16) 0.0487(7) Uani 1 1 d . . . . .
C29 C 0.7465(5) 0.9719(2) 0.6329(2) 0.0814(12) Uani 1 1 d . . . . .
H29A H 0.8350 0.9532 0.6284 0.122 Uiso 1 1 calc R U . . .
H29B H 0.7430 1.0360 0.6424 0.122 Uiso 1 1 calc R U . . .
H29C H 0.7014 0.9590 0.5890 0.122 Uiso 1 1 calc R U . . .
C30 C 0.5434(4) 0.9527(2) 0.7061(2) 0.0696(10) Uani 1 1 d . . . . .
H30A H 0.4952 0.9441 0.6626 0.104 Uiso 1 1 calc R U . . .
H30B H 0.5439 1.0160 0.7185 0.104 Uiso 1 1 calc R U . . .
H30C H 0.5041 0.9184 0.7442 0.104 Uiso 1 1 calc R U . . .
C31 C 0.7578(4) 0.9425(2) 0.7638(2) 0.0691(10) Uani 1 1 d . . . . .
H31A H 0.7167 0.9140 0.8041 0.104 Uiso 1 1 calc R U . . .
H31B H 0.7588 1.0072 0.7707 0.104 Uiso 1 1 calc R U . . .
H31C H 0.8449 0.9206 0.7596 0.104 Uiso 1 1 calc R U . . .

loop_
_atom_site_aniso_label
_atom_site_aniso_U_11
_atom_site_aniso_U_22
_atom_site_aniso_U_33
_atom_site_aniso_U_23
_atom_site_aniso_U_13
_atom_site_aniso_U_12
Cl1 0.0565(5) 0.1051(7) 0.0510(4) -0.0074(5) 0.0073(4) 0.0085(5)
O1 0.0969(19) 0.0759(16) 0.0479(12) 0.0042(12) 0.0157(13) -0.0306(15)
O2 0.0548(12) 0.0430(10) 0.0402(10) -0.0039(8) 0.0042(9) -0.0109(9)
O3 0.1030(19) 0.0485(12) 0.0460(11) 0.0044(10) -0.0225(13) 0.0138(13)
N1 0.0459(13) 0.0377(11) 0.0352(11) -0.0031(9) 0.0023(10) -0.0031(10)
C1 0.0638(19) 0.0532(17) 0.0379(14) -0.0011(14) 0.0063(15) -0.0052(15)
C2 0.073(2) 0.0477(16) 0.0372(15) -0.0050(13) 0.0057(15) -0.0074(15)
C3 0.0521(16) 0.0356(13) 0.0351(13) -0.0020(11) -0.0027(13) 0.0025(12)
C4 0.0514(16) 0.0352(13) 0.0412(14) -0.0041(12) 0.0031(13) 0.0055(13)
C5 0.071(2) 0.0518(17) 0.0479(16) -0.0044(14) -0.0015(16) -0.0075(16)
C6 0.087(3) 0.060(2) 0.072(2) -0.0088(19) -0.003(2) -0.024(2)
C7 0.093(3) 0.0482(18) 0.084(3) 0.0021(18) 0.016(2) -0.017(2)
C8 0.091(3) 0.0536(19) 0.063(2) 0.0153(17) 0.007(2) 0.000(2)
C9 0.068(2) 0.0475(16) 0.0510(17) 0.0051(15) -0.0033(15) -0.0011(16)
C10 0.133(4) 0.083(3) 0.055(2) -0.0264(19) 0.036(2) -0.026(3)
C11 0.0450(15) 0.0364(13) 0.0319(13) -0.0016(11) -0.0009(11) -0.0009(12)
C12 0.0527(16) 0.0341(13) 0.0326(13) -0.0003(11) -0.0039(11) 0.0014(12)
C13 0.0540(18) 0.069(2) 0.0398(14) -0.0081(14) -0.0040(13) -0.0033(17)
C14 0.066(2) 0.095(3) 0.0527(19) -0.0145(19) -0.0142(17) -0.016(2)
C15 0.094(3) 0.079(2) 0.0366(16) -0.0143(16) -0.0078(17) -0.019(2)
C16 0.084(3) 0.064(2) 0.0373(16) -0.0101(15) 0.0059(16) -0.0024(19)
C17 0.0590(17) 0.0452(15) 0.0339(13) -0.0005(12) 0.0020(12) 0.0031(14)
C18 0.0440(15) 0.0381(13) 0.0315(12) -0.0016(11) -0.0014(11) -0.0001(12)
C19 0.0489(16) 0.0414(14) 0.0328(13) -0.0051(11) -0.0067(12) -0.0001(13)
C20 0.0456(15) 0.0390(14) 0.0369(14) 0.0000(11) 0.0008(12) -0.0003(12)
C21 0.0502(16) 0.0433(15) 0.0357(13) 0.0043(12) -0.0025(13) 0.0075(13)
C22 0.0454(15) 0.0450(15) 0.0322(13) 0.0002(11) -0.0025(12) -0.0022(12)
C23 0.0480(15) 0.0368(13) 0.0371(13) -0.0025(12) -0.0036(12) -0.0007(12)
C24 0.0562(17) 0.0511(16) 0.0391(14) -0.0024(13) -0.0126(13) -0.0012(15)
C25 0.196(6) 0.090(3) 0.099(3) 0.028(3) -0.092(4) -0.076(4)
C26 0.099(3) 0.119(4) 0.057(2) -0.034(2) 0.000(2) -0.007(3)
C27 0.064(2) 0.119(4) 0.117(4) -0.037(3) -0.038(3) 0.012(3)
C28 0.0606(19) 0.0361(14) 0.0495(17) -0.0004(12) -0.0017(15) 0.0024(14)
C29 0.111(3) 0.055(2) 0.078(3) 0.0075(18) 0.010(3) -0.022(2)
C30 0.070(2) 0.0550(18) 0.084(2) -0.0130(18) -0.005(2) 0.0132(18)
C31 0.087(3) 0.0447(16) 0.075(2) -0.0171(17) -0.019(2) 0.0021(18)

loop_
_atom_type_symbol
_atom_type_description
_atom_type_scat_dispersion_real
_atom_type_scat_dispersion_imag
_atom_type_scat_source
C C 0.0033 0.0016 'International Tables Vol C Tables 4.2.6.8 and 6.1.1.4'
H H 0.0000 0.0000 'International Tables Vol C Tables 4.2.6.8 and 6.1.1.4'
Cl Cl 0.1484 0.1585 'International Tables Vol C Tables 4.2.6.8 and 6.1.1.4'
N N 0.0061 0.0033 'International Tables Vol C Tables 4.2.6.8 and 6.1.1.4'
O O 0.0106 0.0060 'International Tables Vol C Tables 4.2.6.8 and 6.1.1.4'

loop_
_geom_angle_atom_site_label_1
_geom_angle_atom_site_label_2
_geom_angle_atom_site_label_3
_geom_angle
_geom_angle_site_symmetry_1
_geom_angle_site_symmetry_3
_geom_angle_publ_flag
C1 O2 N1 107.6(2) . . ?
C21 O3 H3 109.5 . . ?
C3 N1 O2 106.38(19) . . ?
C3 N1 C11 119.8(2) . . ?
O2 N1 C11 108.67(19) . . ?
O1 C1 O2 119.3(3) . . ?
O1 C1 C2 132.8(3) . . ?
O2 C1 C2 107.9(2) . . ?
C3 C2 C1 107.6(2) . . ?
C3 C2 C10 130.8(3) . . ?
C1 C2 C10 121.5(3) . . ?
C2 C3 N1 110.4(2) . . ?
C2 C3 C4 131.3(2) . . ?
N1 C3 C4 118.1(2) . . ?
C5 C4 C9 118.5(3) . . ?
C5 C4 C3 120.4(3) . . ?
C9 C4 C3 121.1(3) . . ?
C6 C5 C4 120.5(3) . . ?
C6 C5 H5 119.7 . . ?
C4 C5 H5 119.7 . . ?
C7 C6 C5 120.6(4) . . ?
C7 C6 H6 119.7 . . ?
C5 C6 H6 119.7 . . ?
C6 C7 C8 119.8(3) . . ?
C6 C7 H7 120.1 . . ?
C8 C7 H7 120.1 . . ?
C9 C8 C7 119.7(3) . . ?
C9 C8 H8 120.1 . . ?
C7 C8 H8 120.1 . . ?
C8 C9 C4 120.8(3) . . ?
C8 C9 H9 119.6 . . ?
C4 C9 H9 119.6 . . ?
C2 C10 H10A 109.5 . . ?
C2 C10 H10B 109.5 . . ?
H10A C10 H10B 109.5 . . ?
C2 C10 H10C 109.5 . . ?
H10A C10 H10C 109.5 . . ?
H10B C10 H10C 109.5 . . ?
N1 C11 C18 111.3(2) . . ?
N1 C11 C12 109.1(2) . . ?
C18 C11 C12 116.0(2) . . ?
N1 C11 H11 106.6 . . ?
C18 C11 H11 106.6 . . ?
C12 C11 H11 106.6 . . ?
C13 C12 C17 116.8(2) . . ?
C13 C12 C11 122.4(2) . . ?
C17 C12 C11 120.8(2) . . ?
C12 C13 C14 121.2(3) . . ?
C12 C13 H13 119.4 . . ?
C14 C13 H13 119.4 . . ?
C15 C14 C13 120.5(3) . . ?
C15 C14 H14 119.7 . . ?
C13 C14 H14 119.7 . . ?
C14 C15 C16 119.8(3) . . ?
C14 C15 H15 120.1 . . ?
C16 C15 H15 120.1 . . ?
C15 C16 C17 119.6(3) . . ?
C15 C16 H16 120.2 . . ?
C17 C16 H16 120.2 . . ?
C16 C17 C12 122.0(3) . . ?
C16 C17 Cl1 118.4(3) . . ?
C12 C17 Cl1 119.5(2) . . ?
C23 C18 C19 118.8(2) . . ?
C23 C18 C11 119.4(2) . . ?
C19 C18 C11 121.8(2) . . ?
C18 C19 C20 121.5(2) . . ?
C18 C19 H19 119.2 . . ?
C20 C19 H19 119.2 . . ?
C19 C20 C21 117.4(2) . . ?
C19 C20 C28 120.2(2) . . ?
C21 C20 C28 122.4(2) . . ?
O3 C21 C22 122.3(2) . . ?
O3 C21 C20 115.2(2) . . ?
C22 C21 C20 122.4(2) . . ?
C23 C22 C21 116.4(2) . . ?
C23 C22 C24 119.5(2) . . ?
C21 C22 C24 124.1(2) . . ?
C18 C23 C22 123.1(2) . . ?
C18 C23 H23 118.5 . . ?
C22 C23 H23 118.5 . . ?
C25 C24 C27 107.0(4) . . ?
C25 C24 C26 107.6(4) . . ?
C27 C24 C26 108.4(3) . . ?
C25 C24 C22 112.0(2) . . ?
C27 C24 C22 112.9(3) . . ?
C26 C24 C22 108.9(3) . . ?
C24 C25 H25A 109.5 . . ?
C24 C25 H25B 109.5 . . ?
H25A C25 H25B 109.5 . . ?
C24 C25 H25C 109.5 . . ?
H25A C25 H25C 109.5 . . ?
H25B C25 H25C 109.5 . . ?
C24 C26 H26A 109.5 . . ?
C24 C26 H26B 109.5 . . ?
H26A C26 H26B 109.5 . . ?
C24 C26 H26C 109.5 . . ?
H26A C26 H26C 109.5 . . ?
H26B C26 H26C 109.5 . . ?
C24 C27 H27A 109.5 . . ?
C24 C27 H27B 109.5 . . ?
H27A C27 H27B 109.5 . . ?
C24 C27 H27C 109.5 . . ?
H27A C27 H27C 109.5 . . ?
H27B C27 H27C 109.5 . . ?
C31 C28 C29 107.6(3) . . ?
C31 C28 C30 107.1(3) . . ?
C29 C28 C30 110.4(3) . . ?
C31 C28 C20 111.6(2) . . ?
C29 C28 C20 111.2(3) . . ?
C30 C28 C20 108.8(3) . . ?
C28 C29 H29A 109.5 . . ?
C28 C29 H29B 109.5 . . ?
H29A C29 H29B 109.5 . . ?
C28 C29 H29C 109.5 . . ?
H29A C29 H29C 109.5 . . ?
H29B C29 H29C 109.5 . . ?
C28 C30 H30A 109.5 . . ?
C28 C30 H30B 109.5 . . ?
H30A C30 H30B 109.5 . . ?
C28 C30 H30C 109.5 . . ?
H30A C30 H30C 109.5 . . ?
H30B C30 H30C 109.5 . . ?
C28 C31 H31A 109.5 . . ?
C28 C31 H31B 109.5 . . ?
H31A C31 H31B 109.5 . . ?
C28 C31 H31C 109.5 . . ?
H31A C31 H31C 109.5 . . ?
H31B C31 H31C 109.5 . . ?

loop_
_geom_bond_atom_site_label_1
_geom_bond_atom_site_label_2
_geom_bond_distance
_geom_bond_site_symmetry_2
_geom_bond_publ_flag
Cl1 C17 1.735(3) . ?
O1 C1 1.214(3) . ?
O2 C1 1.382(3) . ?
O2 N1 1.428(3) . ?
O3 C21 1.372(3) . ?
O3 H3 0.8200 . ?
N1 C3 1.393(3) . ?
N1 C11 1.494(4) . ?
C1 C2 1.427(4) . ?
C2 C3 1.350(4) . ?
C2 C10 1.497(4) . ?
C3 C4 1.466(4) . ?
C4 C5 1.380(4) . ?
C4 C9 1.391(4) . ?
C5 C6 1.374(5) . ?
C5 H5 0.9300 . ?
C6 C7 1.370(5) . ?
C6 H6 0.9300 . ?
C7 C8 1.378(6) . ?
C7 H7 0.9300 . ?
C8 C9 1.377(5) . ?
C8 H8 0.9300 . ?
C9 H9 0.9300 . ?
C10 H10A 0.9600 . ?
C10 H10B 0.9600 . ?
C10 H10C 0.9600 . ?
C11 C18 1.516(4) . ?
C11 C12 1.521(3) . ?
C11 H11 0.9800 . ?
C12 C13 1.382(4) . ?
C12 C17 1.394(4) . ?
C13 C14 1.386(4) . ?
C13 H13 0.9300 . ?
C14 C15 1.361(5) . ?
C14 H14 0.9300 . ?
C15 C16 1.372(6) . ?
C15 H15 0.9300 . ?
C16 C17 1.377(4) . ?
C16 H16 0.9300 . ?
C18 C23 1.378(4) . ?
C18 C19 1.389(4) . ?
C19 C20 1.393(4) . ?
C19 H19 0.9300 . ?
C20 C21 1.409(4) . ?
C20 C28 1.542(4) . ?
C21 C22 1.404(4) . ?
C22 C23 1.392(4) . ?
C22 C24 1.542(4) . ?
C23 H23 0.9300 . ?
C24 C25 1.507(5) . ?
C24 C27 1.528(5) . ?
C24 C26 1.530(5) . ?
C25 H25A 0.9600 . ?
C25 H25B 0.9600 . ?
C25 H25C 0.9600 . ?
C26 H26A 0.9600 . ?
C26 H26B 0.9600 . ?
C26 H26C 0.9600 . ?
C27 H27A 0.9600 . ?
C27 H27B 0.9600 . ?
C27 H27C 0.9600 . ?
C28 C31 1.534(4) . ?
C28 C29 1.536(5) . ?
C28 C30 1.535(5) . ?
C29 H29A 0.9600 . ?
C29 H29B 0.9600 . ?
C29 H29C 0.9600 . ?
C30 H30A 0.9600 . ?
C30 H30B 0.9600 . ?
C30 H30C 0.9600 . ?
C31 H31A 0.9600 . ?
C31 H31B 0.9600 . ?
C31 H31C 0.9600 . ?

loop_
_geom_hbond_atom_site_label_D
_geom_hbond_atom_site_label_H
_geom_hbond_atom_site_label_A
_geom_hbond_distance_DH
_geom_hbond_distance_HA
_geom_hbond_distance_DA
_geom_hbond_angle_DHA
_geom_hbond_site_symmetry_A
O3 H3 O1 0.82 2.20 2.914(3) 145.0 4_466

loop_
_geom_torsion_atom_site_label_1
_geom_torsion_atom_site_label_2
_geom_torsion_atom_site_label_3
_geom_torsion_atom_site_label_4
_geom_torsion
_geom_torsion_site_symmetry_1
_geom_torsion_site_symmetry_2
_geom_torsion_site_symmetry_3
_geom_torsion_site_symmetry_4
_geom_torsion_publ_flag
C1 O2 N1 C3 -3.0(3) . . . . ?
C1 O2 N1 C11 -133.3(2) . . . . ?
N1 O2 C1 O1 -176.6(3) . . . . ?
N1 O2 C1 C2 1.1(3) . . . . ?
O1 C1 C2 C3 178.5(4) . . . . ?
O2 C1 C2 C3 1.2(4) . . . . ?
O1 C1 C2 C10 2.1(7) . . . . ?
O2 C1 C2 C10 -175.2(4) . . . . ?
C1 C2 C3 N1 -3.2(4) . . . . ?
C10 C2 C3 N1 172.8(4) . . . . ?
C1 C2 C3 C4 -177.6(3) . . . . ?
C10 C2 C3 C4 -1.6(7) . . . . ?
O2 N1 C3 C2 3.8(3) . . . . ?
C11 N1 C3 C2 127.4(3) . . . . ?
O2 N1 C3 C4 179.1(2) . . . . ?
C11 N1 C3 C4 -57.3(3) . . . . ?
C2 C3 C4 C5 -43.6(5) . . . . ?
N1 C3 C4 C5 142.3(3) . . . . ?
C2 C3 C4 C9 136.5(4) . . . . ?
N1 C3 C4 C9 -37.6(4) . . . . ?
C9 C4 C5 C6 0.7(5) . . . . ?
C3 C4 C5 C6 -179.2(3) . . . . ?
C4 C5 C6 C7 0.0(6) . . . . ?
C5 C6 C7 C8 -1.1(6) . . . . ?
C6 C7 C8 C9 1.6(6) . . . . ?
C7 C8 C9 C4 -0.9(5) . . . . ?
C5 C4 C9 C8 -0.2(5) . . . . ?
C3 C4 C9 C8 179.7(3) . . . . ?
C3 N1 C11 C18 -74.9(3) . . . . ?
O2 N1 C11 C18 47.6(3) . . . . ?
C3 N1 C11 C12 155.8(2) . . . . ?
O2 N1 C11 C12 -81.7(2) . . . . ?
N1 C11 C12 C13 13.3(4) . . . . ?
C18 C11 C12 C13 -113.4(3) . . . . ?
N1 C11 C12 C17 -164.7(2) . . . . ?
C18 C11 C12 C17 68.6(3) . . . . ?
C17 C12 C13 C14 0.5(5) . . . . ?
C11 C12 C13 C14 -177.6(3) . . . . ?
C12 C13 C14 C15 -1.0(6) . . . . ?
C13 C14 C15 C16 0.3(6) . . . . ?
C14 C15 C16 C17 0.9(6) . . . . ?
C15 C16 C17 C12 -1.5(5) . . . . ?
C15 C16 C17 Cl1 177.6(3) . . . . ?
C13 C12 C17 C16 0.8(4) . . . . ?
C11 C12 C17 C16 178.9(3) . . . . ?
C13 C12 C17 Cl1 -178.3(2) . . . . ?
C11 C12 C17 Cl1 -0.2(4) . . . . ?
N1 C11 C18 C23 70.8(3) . . . . ?
C12 C11 C18 C23 -163.6(2) . . . . ?
N1 C11 C18 C19 -106.7(3) . . . . ?
C12 C11 C18 C19 18.9(4) . . . . ?
C23 C18 C19 C20 -1.1(4) . . . . ?
C11 C18 C19 C20 176.5(3) . . . . ?
C18 C19 C20 C21 -3.8(4) . . . . ?
C18 C19 C20 C28 174.9(3) . . . . ?
C19 C20 C21 O3 -176.0(3) . . . . ?
C28 C20 C21 O3 5.3(4) . . . . ?
C19 C20 C21 C22 7.1(4) . . . . ?
C28 C20 C21 C22 -171.6(3) . . . . ?
O3 C21 C22 C23 178.1(3) . . . . ?
C20 C21 C22 C23 -5.2(4) . . . . ?
O3 C21 C22 C24 0.4(4) . . . . ?
C20 C21 C22 C24 177.1(3) . . . . ?
C19 C18 C23 C22 3.1(4) . . . . ?
C11 C18 C23 C22 -174.6(3) . . . . ?
C21 C22 C23 C18 0.0(4) . . . . ?
C24 C22 C23 C18 177.8(3) . . . . ?
C23 C22 C24 C25 18.8(5) . . . . ?
C21 C22 C24 C25 -163.5(4) . . . . ?
C23 C22 C24 C27 139.7(3) . . . . ?
C21 C22 C24 C27 -42.7(4) . . . . ?
C23 C22 C24 C26 -100.0(3) . . . . ?
C21 C22 C24 C26 77.7(4) . . . . ?
C19 C20 C28 C31 -0.5(4) . . . . ?
C21 C20 C28 C31 178.1(3) . . . . ?
C19 C20 C28 C29 119.7(3) . . . . ?
C21 C20 C28 C29 -61.6(4) . . . . ?
C19 C20 C28 C30 -118.5(3) . . . . ?
C21 C20 C28 C30 60.2(4) . . . . ?
